data_2230441
loop_
_publ_author_name
'Wu, Liuming'
'Deng, Cong'
'Yang, Yan'

_publ_section_title
;
 (<i>E</i>)-Ethyl 2-benzoyl-4-(naphthalen-2-yl)-4-oxobut-2-enoate
;
_journal_coeditor_code PK2318
_journal_issue 6
_journal_name_full 'Acta Crystallographica Section E'
_journal_page_first o1499
_journal_paper_doi 10.1107/S1600536811018745
_journal_volume 67
_journal_year 2011
_chemical_formula_iupac 'C23 H18 O4'
_chemical_formula_moiety 'C23 H18 O4'
_chemical_formula_sum 'C23 H18 O4'
_chemical_formula_weight 358.37
_chemical_name_systematic
;
(<i>E</i>)-Ethyl 2-benzoyl-4-(naphthalen-2-yl)-4-oxobut-2-enoate
;
_space_group_IT_number 2
_symmetry_cell_setting triclinic
_symmetry_space_group_name_Hall '-P 1'
_symmetry_space_group_name_H-M 'P -1'
_atom_sites_solution_hydrogens geom
_atom_sites_solution_primary direct
_atom_sites_solution_secondary difmap
_audit_creation_method SHELXL-97
_cell_angle_alpha 99.364(3)
_cell_angle_beta 105.094(3)
_cell_angle_gamma 110.648(3)
_cell_formula_units_Z 2
_cell_length_a 7.8571(13)
_cell_length_b 9.6157(16)
_cell_length_c 13.934(2)
_cell_measurement_reflns_used 2846
_cell_measurement_temperature 298(2)
_cell_measurement_theta_max 27.72
_cell_measurement_theta_min 2.36
_cell_volume 912.6(3)
_computing_cell_refinement 'SAINT (Bruker, 2001)'
_computing_data_collection 'SMART (Bruker, 2001)'
_computing_data_reduction 'SAINT (Bruker, 2001)'
_computing_molecular_graphics 'PLATON (Spek, 2009)'
_computing_publication_material 'PLATON (Spek, 2009), SHELXL97 (Sheldrick, 2008) and publCIF (Westrip, 2010)'
_computing_structure_refinement 'SHELXL97 (Sheldrick, 2008)'
_computing_structure_solution 'SHELXS97 (Sheldrick, 2008)'
_diffrn_ambient_temperature 298(2)
_diffrn_measured_fraction_theta_full 0.987
_diffrn_measured_fraction_theta_max 0.987
_diffrn_measurement_device_type 'Bruker SMART CCD area-detector'
_diffrn_measurement_method '\f and \w'
_diffrn_radiation_monochromator graphite
_diffrn_radiation_source 'fine-focus sealed tube'
_diffrn_radiation_type MoK\a
_diffrn_radiation_wavelength 0.71073
_diffrn_reflns_av_R_equivalents 0.0649
_diffrn_reflns_av_sigmaI/netI 0.0567
_diffrn_reflns_limit_h_max 9
_diffrn_reflns_limit_h_min -8
_diffrn_reflns_limit_k_max 9
_diffrn_reflns_limit_k_min -11
_diffrn_reflns_limit_l_max 16
_diffrn_reflns_limit_l_min -16
_diffrn_reflns_number 5661
_diffrn_reflns_theta_full 25.50
_diffrn_reflns_theta_max 25.50
_diffrn_reflns_theta_min 2.36
_diffrn_standards_number 0
_exptl_absorpt_coefficient_mu 0.089
_exptl_absorpt_correction_type none
_exptl_crystal_colour colorless
_exptl_crystal_density_diffrn 1.304
_exptl_crystal_density_method 'not measured'
_exptl_crystal_description block
_exptl_crystal_F_000 376
_exptl_crystal_size_max 0.16
_exptl_crystal_size_mid 0.12
_exptl_crystal_size_min 0.10
_refine_diff_density_max 0.177
_refine_diff_density_min -0.187
_refine_ls_extinction_method none
_refine_ls_goodness_of_fit_ref 1.051
_refine_ls_hydrogen_treatment constr
_refine_ls_matrix_type full
_refine_ls_number_parameters 245
_refine_ls_number_reflns 3355
_refine_ls_number_restraints 0
_refine_ls_restrained_S_all 1.051
_refine_ls_R_factor_all 0.0634
_refine_ls_R_factor_gt 0.0544
_refine_ls_shift/su_max 0.000
_refine_ls_shift/su_mean 0.000
_refine_ls_structure_factor_coef Fsqd
_refine_ls_weighting_details 'calc w=1/[\s^2^(Fo^2^)+(0.0672P)^2^+0.1681P] where P=(Fo^2^+2Fc^2^)/3'
_refine_ls_weighting_scheme calc
_refine_ls_wR_factor_gt 0.1417
_refine_ls_wR_factor_ref 0.1488
_reflns_number_gt 2818
_reflns_number_total 3355
_reflns_threshold_expression I>2\s(I)
_cod_data_source_file pk2318.cif
_cod_data_source_block I
_cod_database_code 2230441
_cod_database_fobs_code 2230441

loop_
_symmetry_equiv_pos_as_xyz
'x, y, z'
'-x, -y, -z'

loop_
_atom_site_type_symbol
_atom_site_label
_atom_site_fract_x
_atom_site_fract_y
_atom_site_fract_z
_atom_site_U_iso_or_equiv
_atom_site_adp_type
_atom_site_calc_flag
_atom_site_refinement_flags
_atom_site_occupancy
_atom_site_symmetry_multiplicity
_atom_site_disorder_assembly
_atom_site_disorder_group
C C1 0.7525(2) 0.3380(2) 0.02603(13) 0.0480(4) Uani d . 1 1 . .
C C2 0.6361(3) 0.2384(2) -0.07533(14) 0.0594(5) Uani d . 1 1 . .
H H2 0.6065 0.1330 -0.0892 0.071 Uiso calc R 1 1 . .
C C3 0.5681(3) 0.2958(2) -0.15181(14) 0.0634(5) Uani d . 1 1 . .
H H3 0.4969 0.2295 -0.2183 0.076 Uiso calc R 1 1 . .
C C4 0.6024(3) 0.4539(2) -0.13326(13) 0.0526(4) Uani d . 1 1 . .
C C5 0.5236(3) 0.5168(3) -0.20967(15) 0.0644(5) Uani d . 1 1 . .
H H5 0.4507 0.4533 -0.2768 0.077 Uiso calc R 1 1 . .
C C6 0.5524(3) 0.6673(3) -0.18670(17) 0.0666(6) Uani d . 1 1 . .
H H6 0.4974 0.7056 -0.2377 0.080 Uiso calc R 1 1 . .
C C7 0.6642(3) 0.7654(3) -0.08709(17) 0.0673(6) Uani d . 1 1 . .
H H7 0.6839 0.8689 -0.0721 0.081 Uiso calc R 1 1 . .
C C8 0.7445(3) 0.7107(2) -0.01181(15) 0.0602(5) Uani d . 1 1 . .
H H8 0.8192 0.7776 0.0542 0.072 Uiso calc R 1 1 . .
C C9 0.7167(2) 0.5546(2) -0.03195(13) 0.0479(4) Uani d . 1 1 . .
C C10 0.7908(3) 0.4926(2) 0.04557(13) 0.0486(4) Uani d . 1 1 . .
H H10 0.8677 0.5582 0.1117 0.058 Uiso calc R 1 1 . .
C C11 0.8160(3) 0.2679(2) 0.10791(14) 0.0529(4) Uani d . 1 1 . .
C C12 0.9526(3) 0.3702(2) 0.21270(14) 0.0508(4) Uani d . 1 1 . .
H H12 1.0266 0.4736 0.2201 0.061 Uiso calc R 1 1 . .
C C13 0.9720(2) 0.31813(19) 0.29631(13) 0.0458(4) Uani d . 1 1 . .
C C14 0.8554(3) 0.1555(2) 0.29805(14) 0.0502(4) Uani d . 1 1 . .
C C15 0.9508(2) 0.04721(18) 0.29869(13) 0.0466(4) Uani d . 1 1 . .
C C16 0.9100(3) -0.0649(2) 0.35035(17) 0.0670(6) Uani d . 1 1 . .
H H16 0.8236 -0.0716 0.3859 0.080 Uiso calc R 1 1 . .
C C17 0.9978(4) -0.1679(3) 0.3492(2) 0.0811(7) Uani d . 1 1 . .
H H17 0.9701 -0.2430 0.3841 0.097 Uiso calc R 1 1 . .
C C18 1.1244(4) -0.1585(2) 0.29701(19) 0.0737(6) Uani d . 1 1 . .
H H18 1.1812 -0.2285 0.2954 0.088 Uiso calc R 1 1 . .
C C19 1.1676(3) -0.0474(3) 0.24748(18) 0.0707(6) Uani d . 1 1 . .
H H19 1.2550 -0.0409 0.2126 0.085 Uiso calc R 1 1 . .
C C20 1.0828(3) 0.0558(2) 0.24846(15) 0.0562(5) Uani d . 1 1 . .
H H20 1.1147 0.1322 0.2149 0.067 Uiso calc R 1 1 . .
C C21 1.1107(3) 0.4188(2) 0.40120(13) 0.0500(4) Uani d . 1 1 . .
C C22 1.3699(3) 0.6602(3) 0.49986(16) 0.0761(6) Uani d . 1 1 . .
H H22A 1.4252 0.6045 0.5412 0.091 Uiso calc R 1 1 . .
H H22B 1.3052 0.7056 0.5372 0.091 Uiso calc R 1 1 . .
C C23 1.5227(4) 0.7817(3) 0.4819(2) 0.0995(9) Uani d . 1 1 . .
H H23A 1.5909 0.7365 0.4485 0.149 Uiso calc R 1 1 . .
H H23B 1.6114 0.8551 0.5470 0.149 Uiso calc R 1 1 . .
H H23C 1.4664 0.8333 0.4386 0.149 Uiso calc R 1 1 . .
O O1 0.7583(2) 0.12815(15) 0.09194(11) 0.0762(5) Uani d . 1 1 . .
O O2 0.6987(2) 0.12270(17) 0.30777(13) 0.0743(4) Uani d . 1 1 . .
O O3 1.1113(3) 0.37690(18) 0.47767(11) 0.0809(5) Uani d . 1 1 . .
O O4 1.23194(19) 0.55455(14) 0.40043(9) 0.0607(4) Uani d . 1 1 . .

loop_
_atom_site_aniso_label
_atom_site_aniso_U_11
_atom_site_aniso_U_22
_atom_site_aniso_U_33
_atom_site_aniso_U_12
_atom_site_aniso_U_13
_atom_site_aniso_U_23
C1 0.0466(9) 0.0505(10) 0.0416(9) 0.0165(8) 0.0136(7) 0.0100(7)
C2 0.0688(12) 0.0530(11) 0.0468(10) 0.0222(9) 0.0148(9) 0.0046(8)
C3 0.0684(13) 0.0687(13) 0.0375(10) 0.0227(10) 0.0092(9) 0.0027(9)
C4 0.0498(10) 0.0692(12) 0.0398(9) 0.0226(9) 0.0194(8) 0.0162(8)
C5 0.0597(12) 0.0911(16) 0.0425(10) 0.0295(11) 0.0167(9) 0.0247(10)
C6 0.0641(12) 0.0915(16) 0.0609(12) 0.0379(12) 0.0272(10) 0.0422(12)
C7 0.0742(14) 0.0692(13) 0.0709(14) 0.0330(11) 0.0309(11) 0.0340(11)
C8 0.0648(12) 0.0586(11) 0.0517(11) 0.0216(9) 0.0159(9) 0.0179(9)
C9 0.0431(9) 0.0567(10) 0.0424(9) 0.0166(8) 0.0168(7) 0.0160(8)
C10 0.0474(9) 0.0519(10) 0.0365(8) 0.0142(8) 0.0098(7) 0.0090(7)
C11 0.0521(10) 0.0458(10) 0.0518(10) 0.0169(8) 0.0099(8) 0.0115(8)
C12 0.0506(10) 0.0422(9) 0.0497(10) 0.0143(8) 0.0088(8) 0.0129(8)
C13 0.0459(9) 0.0436(9) 0.0483(9) 0.0203(7) 0.0144(7) 0.0130(7)
C14 0.0471(10) 0.0506(10) 0.0478(10) 0.0138(8) 0.0173(8) 0.0137(8)
C15 0.0460(9) 0.0398(9) 0.0421(9) 0.0088(7) 0.0087(7) 0.0126(7)
C16 0.0611(12) 0.0646(12) 0.0654(13) 0.0114(10) 0.0177(10) 0.0327(10)
C17 0.0806(16) 0.0546(12) 0.0858(16) 0.0134(11) 0.0011(13) 0.0409(12)
C18 0.0717(14) 0.0504(12) 0.0797(15) 0.0260(10) -0.0012(12) 0.0122(11)
C19 0.0788(15) 0.0704(14) 0.0694(13) 0.0409(12) 0.0239(11) 0.0163(11)
C20 0.0666(12) 0.0527(10) 0.0564(11) 0.0274(9) 0.0244(9) 0.0224(9)
C21 0.0552(10) 0.0496(10) 0.0468(10) 0.0230(8) 0.0165(8) 0.0164(8)
C22 0.0786(15) 0.0692(14) 0.0457(11) 0.0092(12) 0.0082(10) -0.0021(10)
C23 0.0779(17) 0.0856(18) 0.0757(16) -0.0030(14) -0.0046(13) 0.0066(13)
O1 0.0878(11) 0.0466(8) 0.0652(9) 0.0192(7) -0.0030(8) 0.0097(7)
O2 0.0568(9) 0.0716(9) 0.0978(11) 0.0209(7) 0.0394(8) 0.0244(8)
O3 0.1044(12) 0.0704(10) 0.0491(8) 0.0171(9) 0.0188(8) 0.0249(7)
O4 0.0654(8) 0.0528(8) 0.0406(7) 0.0071(6) 0.0084(6) 0.0092(6)

loop_
_atom_type_symbol
_atom_type_description
_atom_type_scat_dispersion_real
_atom_type_scat_dispersion_imag
_atom_type_scat_source
C C 0.0033 0.0016 'International Tables Vol C Tables 4.2.6.8 and 6.1.1.4'
H H 0.0000 0.0000 'International Tables Vol C Tables 4.2.6.8 and 6.1.1.4'
O O 0.0106 0.0060 'International Tables Vol C Tables 4.2.6.8 and 6.1.1.4'

loop_
_geom_angle_atom_site_label_1
_geom_angle_atom_site_label_2
_geom_angle_atom_site_label_3
_geom_angle_site_symmetry_1
_geom_angle_site_symmetry_3
_geom_angle
_geom_angle_publ_flag
C10 C1 C2 . . 118.91(16) ?
C10 C1 C11 . . 122.81(15) ?
C2 C1 C11 . . 118.14(16) ?
C3 C2 C1 . . 120.47(18) ?
C3 C2 H2 . . 119.8 ?
C1 C2 H2 . . 119.8 ?
C2 C3 C4 . . 121.70(17) ?
C2 C3 H3 . . 119.2 ?
C4 C3 H3 . . 119.2 ?
C3 C4 C5 . . 123.50(18) ?
C3 C4 C9 . . 118.46(17) ?
C5 C4 C9 . . 118.00(18) ?
C6 C5 C4 . . 121.28(19) ?
C6 C5 H5 . . 119.4 ?
C4 C5 H5 . . 119.4 ?
C5 C6 C7 . . 120.40(19) ?
C5 C6 H6 . . 119.8 ?
C7 C6 H6 . . 119.8 ?
C8 C7 C6 . . 120.4(2) ?
C8 C7 H7 . . 119.8 ?
C6 C7 H7 . . 119.8 ?
C7 C8 C9 . . 121.17(19) ?
C7 C8 H8 . . 119.4 ?
C9 C8 H8 . . 119.4 ?
C8 C9 C10 . . 122.55(16) ?
C8 C9 C4 . . 118.77(17) ?
C10 C9 C4 . . 118.61(16) ?
C1 C10 C9 . . 121.80(16) ?
C1 C10 H10 . . 119.1 ?
C9 C10 H10 . . 119.1 ?
O1 C11 C1 . . 121.54(17) ?
O1 C11 C12 . . 118.93(16) ?
C1 C11 C12 . . 119.53(15) ?
C13 C12 C11 . . 122.11(16) ?
C13 C12 H12 . . 118.9 ?
C11 C12 H12 . . 118.9 ?
C12 C13 C21 . . 122.55(16) ?
C12 C13 C14 . . 125.27(16) ?
C21 C13 C14 . . 112.15(14) ?
O2 C14 C15 . . 122.53(16) ?
O2 C14 C13 . . 120.11(16) ?
C15 C14 C13 . . 117.05(15) ?
C20 C15 C16 . . 118.37(18) ?
C20 C15 C14 . . 121.17(15) ?
C16 C15 C14 . . 120.46(17) ?
C15 C16 C17 . . 120.2(2) ?
C15 C16 H16 . . 119.9 ?
C17 C16 H16 . . 119.9 ?
C18 C17 C16 . . 120.1(2) ?
C18 C17 H17 . . 120.0 ?
C16 C17 H17 . . 120.0 ?
C19 C18 C17 . . 120.2(2) ?
C19 C18 H18 . . 119.9 ?
C17 C18 H18 . . 119.9 ?
C18 C19 C20 . . 120.4(2) ?
C18 C19 H19 . . 119.8 ?
C20 C19 H19 . . 119.8 ?
C19 C20 C15 . . 120.80(18) ?
C19 C20 H20 . . 119.6 ?
C15 C20 H20 . . 119.6 ?
O3 C21 O4 . . 124.25(17) ?
O3 C21 C13 . . 122.09(17) ?
O4 C21 C13 . . 113.65(15) ?
O4 C22 C23 . . 108.74(19) ?
O4 C22 H22A . . 109.9 ?
C23 C22 H22A . . 109.9 ?
O4 C22 H22B . . 109.9 ?
C23 C22 H22B . . 109.9 ?
H22A C22 H22B . . 108.3 ?
C22 C23 H23A . . 109.5 ?
C22 C23 H23B . . 109.5 ?
H23A C23 H23B . . 109.5 ?
C22 C23 H23C . . 109.5 ?
H23A C23 H23C . . 109.5 ?
H23B C23 H23C . . 109.5 ?
C21 O4 C22 . . 116.98(15) ?

loop_
_geom_bond_atom_site_label_1
_geom_bond_atom_site_label_2
_geom_bond_site_symmetry_2
_geom_bond_distance
_geom_bond_publ_flag
C1 C10 . 1.373(2) ?
C1 C2 . 1.420(3) ?
C1 C11 . 1.482(2) ?
C2 C3 . 1.352(3) ?
C2 H2 . 0.9300 ?
C3 C4 . 1.413(3) ?
C3 H3 . 0.9300 ?
C4 C5 . 1.419(3) ?
C4 C9 . 1.421(3) ?
C5 C6 . 1.352(3) ?
C5 H5 . 0.9300 ?
C6 C7 . 1.394(3) ?
C6 H6 . 0.9300 ?
C7 C8 . 1.358(3) ?
C7 H7 . 0.9300 ?
C8 C9 . 1.406(3) ?
C8 H8 . 0.9300 ?
C9 C10 . 1.410(2) ?
C10 H10 . 0.9300 ?
C11 O1 . 1.217(2) ?
C11 C12 . 1.491(2) ?
C12 C13 . 1.335(2) ?
C12 H12 . 0.9300 ?
C13 C21 . 1.492(2) ?
C13 C14 . 1.517(2) ?
C14 O2 . 1.208(2) ?
C14 C15 . 1.482(3) ?
C15 C20 . 1.381(3) ?
C15 C16 . 1.383(3) ?
C16 C17 . 1.392(3) ?
C16 H16 . 0.9300 ?
C17 C18 . 1.365(4) ?
C17 H17 . 0.9300 ?
C18 C19 . 1.356(3) ?
C18 H18 . 0.9300 ?
C19 C20 . 1.377(3) ?
C19 H19 . 0.9300 ?
C20 H20 . 0.9300 ?
C21 O3 . 1.198(2) ?
C21 O4 . 1.321(2) ?
C22 O4 . 1.453(2) ?
C22 C23 . 1.459(3) ?
C22 H22A . 0.9700 ?
C22 H22B . 0.9700 ?
C23 H23A . 0.9600 ?
C23 H23B . 0.9600 ?
C23 H23C . 0.9600 ?

loop_
_geom_torsion_atom_site_label_1
_geom_torsion_atom_site_label_2
_geom_torsion_atom_site_label_3
_geom_torsion_atom_site_label_4
_geom_torsion_site_symmetry_1
_geom_torsion_site_symmetry_2
_geom_torsion_site_symmetry_3
_geom_torsion_site_symmetry_4
_geom_torsion
_geom_torsion_publ_flag
C10 C1 C2 C3 . . . . 1.5(3) ?
C11 C1 C2 C3 . . . . 177.41(18) ?
C1 C2 C3 C4 . . . . -2.8(3) ?
C2 C3 C4 C5 . . . . -175.90(18) ?
C2 C3 C4 C9 . . . . 2.0(3) ?
C3 C4 C5 C6 . . . . 176.54(19) ?
C9 C4 C5 C6 . . . . -1.4(3) ?
C4 C5 C6 C7 . . . . 1.2(3) ?
C5 C6 C7 C8 . . . . -0.4(3) ?
C6 C7 C8 C9 . . . . -0.3(3) ?
C7 C8 C9 C10 . . . . -177.10(18) ?
C7 C8 C9 C4 . . . . 0.1(3) ?
C3 C4 C9 C8 . . . . -177.29(18) ?
C5 C4 C9 C8 . . . . 0.7(3) ?
C3 C4 C9 C10 . . . . 0.0(2) ?
C5 C4 C9 C10 . . . . 178.01(16) ?
C2 C1 C10 C9 . . . . 0.4(3) ?
C11 C1 C10 C9 . . . . -175.22(16) ?
C8 C9 C10 C1 . . . . 176.00(17) ?
C4 C9 C10 C1 . . . . -1.2(3) ?
C10 C1 C11 O1 . . . . 169.80(19) ?
C2 C1 C11 O1 . . . . -5.9(3) ?
C10 C1 C11 C12 . . . . -9.7(3) ?
C2 C1 C11 C12 . . . . 174.56(16) ?
O1 C11 C12 C13 . . . . -19.2(3) ?
C1 C11 C12 C13 . . . . 160.31(17) ?
C11 C12 C13 C21 . . . . 178.92(16) ?
C11 C12 C13 C14 . . . . -3.1(3) ?
C12 C13 C14 O2 . . . . -84.9(2) ?
C21 C13 C14 O2 . . . . 93.3(2) ?
C12 C13 C14 C15 . . . . 101.4(2) ?
C21 C13 C14 C15 . . . . -80.41(19) ?
O2 C14 C15 C20 . . . . 153.77(19) ?
C13 C14 C15 C20 . . . . -32.7(2) ?
O2 C14 C15 C16 . . . . -26.5(3) ?
C13 C14 C15 C16 . . . . 147.00(18) ?
C20 C15 C16 C17 . . . . -1.3(3) ?
C14 C15 C16 C17 . . . . 178.96(18) ?
C15 C16 C17 C18 . . . . -0.1(3) ?
C16 C17 C18 C19 . . . . 1.1(4) ?
C17 C18 C19 C20 . . . . -0.7(3) ?
C18 C19 C20 C15 . . . . -0.8(3) ?
C16 C15 C20 C19 . . . . 1.7(3) ?
C14 C15 C20 C19 . . . . -178.54(18) ?
C12 C13 C21 O3 . . . . 170.97(19) ?
C14 C13 C21 O3 . . . . -7.2(2) ?
C12 C13 C21 O4 . . . . -10.2(2) ?
C14 C13 C21 O4 . . . . 171.62(15) ?
O3 C21 O4 C22 . . . . -2.0(3) ?
C13 C21 O4 C22 . . . . 179.16(16) ?
C23 C22 O4 C21 . . . . 164.2(2) ?

loop_
_cod_related_entry_id
_cod_related_entry_database
_cod_related_entry_code
1 ChemSpider 30656726
